data_7134242
loop_
_publ_author_name
'Shu, Yilin'
'Huang, Jianmin'
'Yang, Jun Fang'
'Shangguan, Zhichun'
'Ma, Junlong'
'Li, Cheng'
'Zhang, Guanxin'
'Peng, Qian'
'Zhang, Xisha'
'Fan, Qitang'
'Wang, Bing'
'Zhang, Deqing'

_publ_section_title
;
 Heptene End-capped Thiele Hydrocarbons with Tunable Configuration and
 Emission and On-surface Transformation via Annulation
;
_journal_name_full 'Chemical Communications'
_journal_paper_doi 10.1039/D5CC00053J
_journal_year 2025
_chemical_formula_moiety 'C36 H20 Cl2 F2'
_chemical_formula_sum 'C36 H20 Cl2 F2'
_chemical_formula_weight 561.42
_space_group_crystal_system monoclinic
_space_group_IT_number 15
_space_group_name_Hall '-C 2yc'
_space_group_name_H-M_alt 'C 1 2/c 1'
_atom_sites_solution_hydrogens geom
_atom_sites_solution_primary dual
_audit_block_doi 10.5517/ccdc.csd.cc2lls44
_audit_creation_date 2024-04-09
_audit_creation_method
;
Olex2 1.5
(compiled 2023.08.24 svn.re1ec1418 for OlexSys, GUI svn.r6817)
;
_audit_update_record
;
2024-11-08 deposited with the CCDC.	2025-02-05 downloaded from the CCDC.
;
_cell_angle_alpha 90
_cell_angle_beta 117.193(6)
_cell_angle_gamma 90
_cell_formula_units_Z 4
_cell_length_a 27.271(2)
_cell_length_b 5.2838(3)
_cell_length_c 20.6495(13)
_cell_measurement_reflns_used 4555
_cell_measurement_temperature 170.01(10)
_cell_measurement_theta_max 30.0550
_cell_measurement_theta_min 1.6880
_cell_volume 2646.6(3)
_computing_cell_refinement 'CrysAlisPro 1.171.39.45i (Rigaku OD, 2018)'
_computing_data_collection 'CrysAlisPro 1.171.39.45i (Rigaku OD, 2018)'
_computing_data_reduction 'CrysAlisPro 1.171.39.45i (Rigaku OD, 2018)'
_computing_molecular_graphics 'Olex2 1.5 (Dolomanov et al., 2009)'
_computing_publication_material 'Olex2 1.5 (Dolomanov et al., 2009)'
_computing_structure_refinement 'SHELXL 2018/3 (Sheldrick, 2015)'
_computing_structure_solution 'SHELXT 2018/2 (Sheldrick, 2018)'
_diffrn_ambient_environment N~2~
_diffrn_ambient_temperature 170.01(10)
_diffrn_detector 'CCD plate'
_diffrn_measured_fraction_theta_full 1.000
_diffrn_measured_fraction_theta_max 0.841
_diffrn_measurement_details
;
List of Runs (angles in degrees, time in seconds):

  # Type    Start    End  Width  t~exp~   \w     \q     \k     \f   Frames
#--------------------------------------------------------------------------
  1  \w    -60.00 -34.00   0.50    8.90    --  -10.70  45.00  60.00   52
  2  \w     28.00  74.00   0.50    8.90    --  -10.70  45.00  60.00   92
  3  \w   -100.00  77.00   0.50    8.90    --  -10.70  45.00 -16.65  354
  4  \w    -46.00 -13.00   0.50    8.90    --  -10.70  45.00 169.78   66
;
_diffrn_measurement_device 'four-circle diffractometer'
_diffrn_measurement_device_type 'XtaLAB AFC10 (RCD3): fixed-chi single'
_diffrn_measurement_method '\w scans'
_diffrn_orient_matrix_type 'CrysAlisPro convention (1999,Acta A55,543-557)'
_diffrn_orient_matrix_UB_11 -0.0085813000
_diffrn_orient_matrix_UB_12 -0.1027569000
_diffrn_orient_matrix_UB_13 -0.0188430000
_diffrn_orient_matrix_UB_21 0.0284473000
_diffrn_orient_matrix_UB_22 -0.0689689000
_diffrn_orient_matrix_UB_23 0.0169218000
_diffrn_orient_matrix_UB_31 -0.0208094000
_diffrn_orient_matrix_UB_32 -0.0519769000
_diffrn_orient_matrix_UB_33 0.0145909000
_diffrn_radiation_monochromator mirror
_diffrn_radiation_probe x-ray
_diffrn_radiation_type 'Mo K\a'
_diffrn_radiation_wavelength 0.71073
_diffrn_reflns_av_R_equivalents 0.0279
_diffrn_reflns_av_unetI/netI 0.0359
_diffrn_reflns_Laue_measured_fraction_full 1.000
_diffrn_reflns_Laue_measured_fraction_max 0.841
_diffrn_reflns_limit_h_max 36
_diffrn_reflns_limit_h_min -38
_diffrn_reflns_limit_k_max 6
_diffrn_reflns_limit_k_min -7
_diffrn_reflns_limit_l_max 26
_diffrn_reflns_limit_l_min -28
_diffrn_reflns_number 10208
_diffrn_reflns_point_group_measured_fraction_full 1.000
_diffrn_reflns_point_group_measured_fraction_max 0.841
_diffrn_reflns_theta_full 25.242
_diffrn_reflns_theta_max 31.001
_diffrn_reflns_theta_min 1.679
_diffrn_source 'Rotating-anode X-ray tube'
_diffrn_source_type 'Rigaku (Mo) X-ray Source'
_exptl_absorpt_coefficient_mu 0.285
_exptl_absorpt_correction_T_max 1.00000
_exptl_absorpt_correction_T_min 0.47471
_exptl_absorpt_correction_type multi-scan
_exptl_absorpt_process_details
;
CrysAlisPro 1.171.39.45i (Rigaku Oxford Diffraction, 2018)
Empirical absorption correction using spherical harmonics,
 implemented in SCALE3 ABSPACK scaling algorithm.
;
_exptl_crystal_colour 'clear light yellow'
_exptl_crystal_density_diffrn 1.409
_exptl_crystal_description needle
_exptl_crystal_F_000 1152
_exptl_crystal_size_max 0.25
_exptl_crystal_size_mid 0.1
_exptl_crystal_size_min 0.05
_refine_diff_density_max 0.260
_refine_diff_density_min -0.188
_refine_diff_density_rms 0.042
_refine_ls_extinction_method none
_refine_ls_goodness_of_fit_ref 1.052
_refine_ls_hydrogen_treatment constr
_refine_ls_matrix_type full
_refine_ls_number_parameters 200
_refine_ls_number_reflns 3553
_refine_ls_number_restraints 0
_refine_ls_restrained_S_all 1.052
_refine_ls_R_factor_all 0.0590
_refine_ls_R_factor_gt 0.0452
_refine_ls_shift/su_max 0.001
_refine_ls_shift/su_mean 0.000
_refine_ls_structure_factor_coef Fsqd
_refine_ls_weighting_details 'w=1/[\s^2^(Fo^2^)+(0.0434P)^2^+2.1378P] where P=(Fo^2^+2Fc^2^)/3'
_refine_ls_weighting_scheme calc
_refine_ls_wR_factor_gt 0.1094
_refine_ls_wR_factor_ref 0.1148
_reflns_Friedel_coverage 0.000
_reflns_number_gt 2871
_reflns_number_total 3553
_reflns_threshold_expression 'I > 2\s(I)'
_cod_data_source_file d5cc00053j2.cif
_cod_data_source_block 2b-solution
_cod_original_cell_volume 2646.7(3)
_cod_database_code 7134242
_shelx_shelxl_version_number 2018/3
_chemical_oxdiff_formula 'C H F Cl'
_chemical_oxdiff_usercomment 2F2ClQaq
_shelx_space_group_comment
;
The symmetry employed for this shelxl refinement is uniquely defined
by the following loop, which should always be used as a source of
symmetry information in preference to the above space-group names.
They are only intended as comments.
;
_olex2_refinement_description
;
1. Others
 Sof(Cl1A)=Sof(F1A)=1-FVAR(1)
 Sof(Cl1)=Sof(F1)=FVAR(1)
2.a Aromatic/amide H refined with riding coordinates:
 C3(H3), C4(H4), C5(H5), C6(H6), C8(H8), C9(H9), C11(H11), C12(H12), C13(H13),
 C14(H14)
;
_olex2_submission_special_instructions 'No special instructions were received'
_oxdiff_exptl_absorpt_empirical_details
;
Empirical correction (ABSPACK) includes:
- Absorption correction using spherical harmonics
- Frame scaling
;
_oxdiff_exptl_absorpt_empirical_full_max 1.560
_oxdiff_exptl_absorpt_empirical_full_min 0.505

loop_
_space_group_symop_operation_xyz
'x, y, z'
'-x, y, -z+1/2'
'x+1/2, y+1/2, z'
'-x+1/2, y+1/2, -z+1/2'
'-x, -y, -z'
'x, -y, z-1/2'
'-x+1/2, -y+1/2, -z'
'x+1/2, -y+1/2, z-1/2'

loop_
_atom_site_label
_atom_site_type_symbol
_atom_site_fract_x
_atom_site_fract_y
_atom_site_fract_z
_atom_site_U_iso_or_equiv
_atom_site_adp_type
_atom_site_occupancy
_atom_site_site_symmetry_order
_atom_site_calc_flag
_atom_site_refinement_flags_posn
_atom_site_refinement_flags_adp
_atom_site_refinement_flags_occupancy
_atom_site_disorder_assembly
_atom_site_disorder_group
C1 C 0.59828(6) 0.2599(3) 0.74132(8) 0.0287(3) Uani 1 1 d . . . . .
C2 C 0.65186(6) 0.3104(3) 0.80550(8) 0.0320(3) Uani 1 1 d . . . . .
C3 C 0.65610(8) 0.5076(3) 0.85249(9) 0.0425(4) Uani 1 1 d . . . . .
H3 H 0.625070 0.612695 0.841794 0.051 Uiso 1 1 calc R U . . .
C4 C 0.70456(9) 0.5518(4) 0.91410(10) 0.0545(5) Uani 1 1 d . . . . .
H4 H 0.707183 0.687974 0.945570 0.065 Uiso 1 1 calc R U . . .
C5 C 0.74949(8) 0.3974(5) 0.93010(10) 0.0577(6) Uani 1 1 d . . . . .
H5 H 0.782711 0.423668 0.973573 0.069 Uiso 1 1 calc R U . . .
C6 C 0.74629(7) 0.2062(4) 0.88335(10) 0.0515(5) Uani 1 1 d . . . . .
H6 H 0.777434 0.100530 0.895269 0.062 Uiso 1 1 calc R U . . .
C7 C 0.69812(6) 0.1632(3) 0.81842(9) 0.0374(4) Uani 1 1 d . . . . .
C8 C 0.69814(7) -0.0279(4) 0.76785(11) 0.0461(4) Uani 1 1 d . . . . .
H8 H 0.720648 -0.172306 0.788595 0.055 Uiso 1 1 calc R U . . .
C9 C 0.66992(8) -0.0222(4) 0.69540(11) 0.0479(4) Uani 1 1 d . . . . .
H9 H 0.674503 -0.163640 0.670293 0.057 Uiso 1 1 calc R U . . .
C10 C 0.63285(6) 0.1761(3) 0.65026(9) 0.0388(4) Uani 1 1 d . . . . .
C11 C 0.62980(8) 0.2297(5) 0.58243(11) 0.0544(5) Uani 1 1 d . . . . .
H11 H 0.650280 0.128893 0.565272 0.065 Uiso 1 1 calc R U . . .
C12 C 0.59814(9) 0.4236(5) 0.53981(10) 0.0584(6) Uani 1 1 d . . . . .
H12 H 0.597303 0.456860 0.494104 0.070 Uiso 1 1 calc R U . . .
C13 C 0.56742(8) 0.5709(4) 0.56307(10) 0.0521(5) Uani 1 1 d . . . . .
H13 H 0.546305 0.708714 0.534260 0.063 Uiso 1 1 calc R U . . .
C14 C 0.56766(7) 0.5162(3) 0.62857(9) 0.0418(4) Uani 1 1 d . . . . .
H14 H 0.546042 0.615137 0.644335 0.050 Uiso 1 1 calc R U . . .
C15 C 0.59917(6) 0.3179(3) 0.67167(8) 0.0318(3) Uani 1 1 d . . . . .
C16 C 0.55224(5) 0.1879(3) 0.74618(8) 0.0282(3) Uani 1 1 d . . . . .
C17 C 0.49892(6) 0.1400(3) 0.68313(7) 0.0286(3) Uani 1 1 d . . . . .
C18 C 0.45098(5) 0.1391(3) 0.68619(7) 0.0281(3) Uani 1 1 d . . . . .
Cl1 Cl 0.39532(4) 0.05906(19) 0.60337(6) 0.0331(2) Uani 0.642(4) 1 d . . P A 1
F1 F 0.50336(10) 0.0846(4) 0.62368(15) 0.0353(5) Uani 0.642(4) 1 d . . P A 1
Cl1A Cl 0.48706(8) 0.0457(3) 0.59535(12) 0.0343(5) Uani 0.358(4) 1 d . . P A 2
F1A F 0.40177(17) 0.0655(8) 0.6335(3) 0.0382(9) Uani 0.358(4) 1 d . . P A 2

loop_
_atom_site_aniso_label
_atom_site_aniso_U_11
_atom_site_aniso_U_22
_atom_site_aniso_U_33
_atom_site_aniso_U_23
_atom_site_aniso_U_13
_atom_site_aniso_U_12
C1 0.0273(7) 0.0227(7) 0.0386(7) -0.0030(6) 0.0172(6) 0.0013(5)
C2 0.0288(7) 0.0306(8) 0.0383(8) 0.0022(6) 0.0168(6) -0.0037(6)
C3 0.0471(9) 0.0368(9) 0.0415(9) -0.0037(7) 0.0184(8) -0.0057(7)
C4 0.0615(12) 0.0547(12) 0.0405(9) -0.0052(8) 0.0174(9) -0.0214(10)
C5 0.0415(10) 0.0808(15) 0.0387(9) 0.0112(10) 0.0079(8) -0.0255(10)
C6 0.0276(8) 0.0713(14) 0.0548(11) 0.0274(10) 0.0182(7) -0.0006(8)
C7 0.0280(7) 0.0403(9) 0.0484(9) 0.0121(7) 0.0215(7) 0.0001(6)
C8 0.0380(9) 0.0415(10) 0.0721(12) 0.0093(9) 0.0366(9) 0.0105(7)
C9 0.0477(10) 0.0417(10) 0.0731(12) -0.0089(9) 0.0440(10) 0.0011(8)
C10 0.0353(8) 0.0420(9) 0.0478(9) -0.0105(7) 0.0264(7) -0.0095(7)
C11 0.0524(11) 0.0708(14) 0.0540(11) -0.0164(10) 0.0365(9) -0.0173(10)
C12 0.0595(12) 0.0795(15) 0.0393(9) -0.0066(10) 0.0254(9) -0.0266(11)
C13 0.0489(10) 0.0546(12) 0.0405(9) 0.0056(8) 0.0098(8) -0.0154(9)
C14 0.0378(8) 0.0413(9) 0.0428(9) -0.0007(7) 0.0155(7) -0.0051(7)
C15 0.0281(7) 0.0325(8) 0.0369(7) -0.0057(6) 0.0166(6) -0.0076(6)
C16 0.0258(6) 0.0240(7) 0.0363(7) -0.0002(6) 0.0155(6) 0.0030(5)
C17 0.0326(7) 0.0264(7) 0.0295(7) -0.0004(5) 0.0166(6) 0.0016(6)
C18 0.0231(6) 0.0257(7) 0.0301(7) -0.0012(5) 0.0076(5) -0.0010(5)
Cl1 0.0237(3) 0.0424(4) 0.0281(5) -0.0032(4) 0.0073(4) -0.0073(2)
F1 0.0312(10) 0.0452(11) 0.0300(10) -0.0119(9) 0.0146(8) -0.0057(8)
Cl1A 0.0362(9) 0.0363(8) 0.0342(9) -0.0031(6) 0.0193(7) 0.0013(6)
F1A 0.0310(17) 0.0450(18) 0.034(2) -0.0009(19) 0.0110(18) -0.0037(13)

loop_
_atom_type_symbol
_atom_type_description
_atom_type_scat_dispersion_real
_atom_type_scat_dispersion_imag
_atom_type_scat_source
C C 0.0033 0.0016 'International Tables Vol C Tables 4.2.6.8 and 6.1.1.4'
H H 0.0000 0.0000 'International Tables Vol C Tables 4.2.6.8 and 6.1.1.4'
Cl Cl 0.1484 0.1585 'International Tables Vol C Tables 4.2.6.8 and 6.1.1.4'
F F 0.0171 0.0103 'International Tables Vol C Tables 4.2.6.8 and 6.1.1.4'

loop_
_geom_angle_atom_site_label_1
_geom_angle_atom_site_label_2
_geom_angle_atom_site_label_3
_geom_angle
_geom_angle_site_symmetry_1
_geom_angle_site_symmetry_3
_geom_angle_publ_flag
C2 C1 C15 112.60(12) . . ?
C16 C1 C2 123.48(13) . . ?
C16 C1 C15 123.72(13) . . ?
C3 C2 C1 119.49(14) . . ?
C3 C2 C7 120.16(15) . . ?
C7 C2 C1 120.34(14) . . ?
C2 C3 H3 119.6 . . ?
C4 C3 C2 120.78(18) . . ?
C4 C3 H3 119.6 . . ?
C3 C4 H4 120.2 . . ?
C3 C4 C5 119.65(19) . . ?
C5 C4 H4 120.2 . . ?
C4 C5 H5 119.9 . . ?
C6 C5 C4 120.17(17) . . ?
C6 C5 H5 119.9 . . ?
C5 C6 H6 119.2 . . ?
C5 C6 C7 121.51(18) . . ?
C7 C6 H6 119.2 . . ?
C2 C7 C6 117.47(17) . . ?
C2 C7 C8 123.05(15) . . ?
C6 C7 C8 119.48(16) . . ?
C7 C8 H8 116.5 . . ?
C9 C8 C7 126.95(17) . . ?
C9 C8 H8 116.5 . . ?
C8 C9 H9 116.2 . . ?
C8 C9 C10 127.53(17) . . ?
C10 C9 H9 116.2 . . ?
C11 C10 C9 119.60(16) . . ?
C11 C10 C15 117.42(17) . . ?
C15 C10 C9 122.97(15) . . ?
C10 C11 H11 119.0 . . ?
C12 C11 C10 121.92(19) . . ?
C12 C11 H11 119.0 . . ?
C11 C12 H12 119.9 . . ?
C11 C12 C13 120.18(17) . . ?
C13 C12 H12 119.9 . . ?
C12 C13 H13 120.3 . . ?
C14 C13 C12 119.40(19) . . ?
C14 C13 H13 120.3 . . ?
C13 C14 H14 119.6 . . ?
C13 C14 C15 120.71(18) . . ?
C15 C14 H14 119.6 . . ?
C10 C15 C1 119.89(14) . . ?
C14 C15 C1 119.90(14) . . ?
C14 C15 C10 120.19(15) . . ?
C1 C16 C17 123.95(13) . . ?
C1 C16 C18 125.50(13) . 2_656 ?
C18 C16 C17 110.51(11) 2_656 . ?
C16 C17 Cl1A 127.22(12) . . ?
C18 C17 C16 123.61(13) . . ?
C18 C17 Cl1A 108.90(12) . . ?
F1 C17 C16 112.93(16) . . ?
F1 C17 C18 123.37(17) . . ?
C16 C18 Cl1 125.10(11) 2_656 . ?
C17 C18 C16 122.09(13) . 2_656 ?
C17 C18 Cl1 112.73(12) . . ?
C17 C18 F1A 126.9(3) . . ?

loop_
_geom_bond_atom_site_label_1
_geom_bond_atom_site_label_2
_geom_bond_distance
_geom_bond_site_symmetry_2
_geom_bond_publ_flag
C1 C2 1.481(2) . ?
C1 C15 1.482(2) . ?
C1 C16 1.3588(19) . ?
C2 C3 1.392(2) . ?
C2 C7 1.400(2) . ?
C3 H3 0.9500 . ?
C3 C4 1.372(3) . ?
C4 H4 0.9500 . ?
C4 C5 1.381(3) . ?
C5 H5 0.9500 . ?
C5 C6 1.372(3) . ?
C6 H6 0.9500 . ?
C6 C7 1.402(2) . ?
C7 C8 1.453(3) . ?
C8 H8 0.9500 . ?
C8 C9 1.334(3) . ?
C9 H9 0.9500 . ?
C9 C10 1.458(3) . ?
C10 C11 1.394(2) . ?
C10 C15 1.404(2) . ?
C11 H11 0.9500 . ?
C11 C12 1.369(3) . ?
C12 H12 0.9500 . ?
C12 C13 1.381(3) . ?
C13 H13 0.9500 . ?
C13 C14 1.380(2) . ?
C14 H14 0.9500 . ?
C14 C15 1.389(2) . ?
C16 C17 1.464(2) . ?
C16 C18 1.462(2) 2_656 ?
C17 C18 1.3377(19) . ?
C17 F1 1.320(3) . ?
C17 Cl1A 1.761(2) . ?
C18 Cl1 1.7422(17) . ?
C18 F1A 1.342(5) . ?

loop_
_geom_torsion_atom_site_label_1
_geom_torsion_atom_site_label_2
_geom_torsion_atom_site_label_3
_geom_torsion_atom_site_label_4
_geom_torsion
_geom_torsion_site_symmetry_1
_geom_torsion_site_symmetry_2
_geom_torsion_site_symmetry_3
_geom_torsion_site_symmetry_4
_geom_torsion_publ_flag
C1 C2 C3 C4 177.13(16) . . . . ?
C1 C2 C7 C6 -174.57(14) . . . . ?
C1 C2 C7 C8 5.7(2) . . . . ?
C1 C16 C17 C18 -160.57(15) . . . . ?
C1 C16 C17 F1 22.7(2) . . . . ?
C1 C16 C17 Cl1A 26.1(2) . . . . ?
C2 C1 C15 C10 65.37(18) . . . . ?
C2 C1 C15 C14 -113.14(16) . . . . ?
C2 C1 C16 C17 179.36(14) . . . . ?
C2 C1 C16 C18 -2.9(2) . . . 2_656 ?
C2 C3 C4 C5 -0.7(3) . . . . ?
C2 C7 C8 C9 33.0(3) . . . . ?
C3 C2 C7 C6 6.2(2) . . . . ?
C3 C2 C7 C8 -173.48(16) . . . . ?
C3 C4 C5 C6 2.2(3) . . . . ?
C4 C5 C6 C7 0.5(3) . . . . ?
C5 C6 C7 C2 -4.7(2) . . . . ?
C5 C6 C7 C8 174.98(16) . . . . ?
C6 C7 C8 C9 -146.69(18) . . . . ?
C7 C2 C3 C4 -3.6(2) . . . . ?
C7 C8 C9 C10 0.2(3) . . . . ?
C8 C9 C10 C11 145.71(19) . . . . ?
C8 C9 C10 C15 -34.6(3) . . . . ?
C9 C10 C11 C12 -176.10(18) . . . . ?
C9 C10 C15 C1 -3.1(2) . . . . ?
C9 C10 C15 C14 175.42(16) . . . . ?
C10 C11 C12 C13 -0.8(3) . . . . ?
C11 C10 C15 C1 176.59(15) . . . . ?
C11 C10 C15 C14 -4.9(2) . . . . ?
C11 C12 C13 C14 -1.9(3) . . . . ?
C12 C13 C14 C15 1.2(3) . . . . ?
C13 C14 C15 C1 -179.16(15) . . . . ?
C13 C14 C15 C10 2.3(2) . . . . ?
C15 C1 C2 C3 111.90(16) . . . . ?
C15 C1 C2 C7 -67.33(18) . . . . ?
C15 C1 C16 C17 4.9(2) . . . . ?
C15 C1 C16 C18 -177.31(14) . . . 2_656 ?
C15 C10 C11 C12 4.2(3) . . . . ?
C16 C1 C2 C3 -63.1(2) . . . . ?
C16 C1 C2 C7 117.68(17) . . . . ?
C16 C1 C15 C10 -119.65(16) . . . . ?
C16 C1 C15 C14 61.8(2) . . . . ?
C16 C17 C18 C16 0.3(2) . . . 2_656 ?
C16 C17 C18 Cl1 -176.69(12) . . . . ?
C16 C17 C18 F1A -170.8(3) . . . . ?
C18 C16 C17 C18 21.37(18) 2_656 . . . ?
C18 C16 C17 F1 -155.32(15) 2_656 . . . ?
C18 C16 C17 Cl1A -151.99(13) 2_656 . . . ?
F1 C17 C18 C16 176.62(16) . . . 2_656 ?
F1 C17 C18 Cl1 -0.3(2) . . . . ?
Cl1A C17 C18 C16 174.68(12) . . . 2_656 ?
Cl1A C17 C18 F1A 3.6(3) . . . . ?
